data_4339744
loop_
_publ_author_name
'Gu, Zhi-Guo'
'Zhou, Xin-Hui'
'Jin, Yang-Bo'
'Xiong, Ren-Gen'
'Zuo, Jing-Lin'
'You, Xiao-Zeng'

_publ_section_title
;
 Crystal structures and magnetic and ferroelectric properties of chiral
 layered metal-organic frameworks with dicyanamide as the bridging ligand.
;
_journal_issue 14
_journal_name_full 'Inorganic chemistry'
_journal_page_first 5462
_journal_page_last 5464
_journal_paper_doi 10.1021/ic070112s
_journal_volume 46
_journal_year 2007
_chemical_absolute_configuration unk
_chemical_formula_sum 'C18 H16 Cu2 N8 O2'
_chemical_formula_weight 503.47
_chemical_name_systematic
; 
 ? 
;
_space_group_IT_number 4
_symmetry_cell_setting monoclinic
_symmetry_space_group_name_Hall 'P 2yb'
_symmetry_space_group_name_H-M 'P 1 21 1'
_atom_sites_solution_hydrogens geom
_atom_sites_solution_primary direct
_atom_sites_solution_secondary difmap
_audit_creation_method SHELXL-97
_cell_angle_alpha 90.00
_cell_angle_beta 97.101(2)
_cell_angle_gamma 90.00
_cell_formula_units_Z 2
_cell_length_a 7.5676(10)
_cell_length_b 15.352(2)
_cell_length_c 8.4817(11)
_cell_measurement_reflns_used 3655
_cell_measurement_temperature 293(2)
_cell_measurement_theta_max 24.8
_cell_measurement_theta_min 2.6
_cell_volume 977.8(2)
_computing_cell_refinement 'Bruker SMART'
_computing_data_collection 'Bruker SMART'
_computing_data_reduction 'Bruker SAINT'
_computing_molecular_graphics 'Bruker SHELXTL'
_computing_publication_material 'Bruker SHELXTL'
_computing_structure_refinement 'SHELXL-97 (Sheldrick, 1997)'
_computing_structure_solution 'SHELXS-97 (Sheldrick, 1990)'
_diffrn_ambient_temperature 291(2)
_diffrn_measured_fraction_theta_full 0.996
_diffrn_measured_fraction_theta_max 0.996
_diffrn_radiation_monochromator graphite
_diffrn_radiation_source 'fine-focus sealed tube'
_diffrn_radiation_type MoK\a
_diffrn_radiation_wavelength 0.71073
_diffrn_reflns_av_R_equivalents 0.0305
_diffrn_reflns_av_sigmaI/netI 0.0679
_diffrn_reflns_limit_h_max 9
_diffrn_reflns_limit_h_min -9
_diffrn_reflns_limit_k_max 18
_diffrn_reflns_limit_k_min -16
_diffrn_reflns_limit_l_max 7
_diffrn_reflns_limit_l_min -10
_diffrn_reflns_number 5301
_diffrn_reflns_theta_full 26.00
_diffrn_reflns_theta_max 26.00
_diffrn_reflns_theta_min 2.42
_exptl_absorpt_coefficient_mu 2.209
_exptl_absorpt_correction_T_max 0.58
_exptl_absorpt_correction_T_min 0.52
_exptl_absorpt_correction_type none
_exptl_absorpt_process_details 'SADABS; Bruker(2000)'
_exptl_crystal_colour blue
_exptl_crystal_density_diffrn 1.710
_exptl_crystal_density_method 'not measured'
_exptl_crystal_description block
_exptl_crystal_F_000 508
_exptl_crystal_size_max 0.30
_exptl_crystal_size_mid 0.26
_exptl_crystal_size_min 0.25
_refine_diff_density_max 0.386
_refine_diff_density_min -0.747
_refine_diff_density_rms 0.094
_refine_ls_abs_structure_details 'Flack H D (1983), Acta Cryst. A39, 876-881'
_refine_ls_abs_structure_Flack 0.06(3)
_refine_ls_extinction_method none
_refine_ls_goodness_of_fit_ref 1.001
_refine_ls_hydrogen_treatment constr
_refine_ls_matrix_type full
_refine_ls_number_parameters 271
_refine_ls_number_reflns 3582
_refine_ls_number_restraints 1
_refine_ls_restrained_S_all 1.001
_refine_ls_R_factor_all 0.0751
_refine_ls_R_factor_gt 0.0592
_refine_ls_shift/su_max 0.000
_refine_ls_shift/su_mean 0.000
_refine_ls_structure_factor_coef Fsqd
_refine_ls_weighting_details 'calc w=1/[\s^2^(Fo^2^)+(0.06P)^2^+1.55P] where P=(Fo^2^+2Fc^2^)/3'
_refine_ls_weighting_scheme calc
_refine_ls_wR_factor_gt 0.1259
_refine_ls_wR_factor_ref 0.1296
_reflns_number_gt 2780
_reflns_number_total 3582
_reflns_threshold_expression >2sigma(I)
_cod_data_source_file ic070112s-file001.cif
_cod_data_source_block 261213b_0m
_cod_original_sg_symbol_H-M P2(1)
_cod_database_code 4339744

loop_
_symmetry_equiv_pos_as_xyz
'x, y, z'
'-x, y+1/2, -z'

loop_
_atom_site_label
_atom_site_type_symbol
_atom_site_fract_x
_atom_site_fract_y
_atom_site_fract_z
_atom_site_U_iso_or_equiv
_atom_site_adp_type
_atom_site_occupancy
_atom_site_symmetry_multiplicity
_atom_site_calc_flag
_atom_site_refinement_flags
C1 C -0.2750(11) 0.9394(6) 0.0004(10) 0.038(2) Uani 1 1 d .
H1A H -0.3001 0.8856 0.0428 0.046 Uiso 1 1 calc R
C2 C -0.4008(12) 0.9768(6) -0.1107(9) 0.043(2) Uani 1 1 d .
H2A H -0.5084 0.9491 -0.1434 0.052 Uiso 1 1 calc R
C3 C -0.3615(11) 1.0571(6) -0.1718(9) 0.039(2) Uani 1 1 d .
H3A H -0.4435 1.0854 -0.2451 0.047 Uiso 1 1 calc R
C4 C -0.1979(12) 1.0945(6) -0.1215(9) 0.042(2) Uani 1 1 d .
H4A H -0.1676 1.1469 -0.1661 0.051 Uiso 1 1 calc R
C5 C -0.0788(12) 1.0555(7) -0.0067(10) 0.042(2) Uani 1 1 d .
C6 C 0.0945(12) 1.0955(6) 0.0593(11) 0.042(2) Uani 1 1 d .
H6A H 0.1718 1.1011 -0.0247 0.050 Uiso 1 1 calc R
C7 C 0.0643(11) 1.1852(5) 0.1301(10) 0.0442(19) Uani 1 1 d .
H7A H 0.1769 1.2100 0.1720 0.066 Uiso 1 1 calc R
H7B H -0.0093 1.1793 0.2138 0.066 Uiso 1 1 calc R
H7C H 0.0065 1.2226 0.0488 0.066 Uiso 1 1 calc R
C8 C 0.5187(9) 1.1815(5) 0.0956(8) 0.0346(16) Uani 1 1 d .
C9 C 0.2634(10) 1.1493(5) 0.6081(9) 0.0387(18) Uani 1 1 d .
C10 C 0.7805(11) 1.0145(7) 0.4549(9) 0.043(2) Uani 1 1 d .
H10A H 0.8004 1.0695 0.4143 0.051 Uiso 1 1 calc R
C11 C 0.9155(10) 0.9752(5) 0.5541(9) 0.0335(19) Uani 1 1 d .
H11A H 1.0260 1.0018 0.5769 0.040 Uiso 1 1 calc R
C12 C 0.8826(11) 0.8965(6) 0.6177(10) 0.042(2) Uani 1 1 d .
H12A H 0.9691 0.8702 0.6896 0.051 Uiso 1 1 calc R
C13 C 0.7204(10) 0.8550(6) 0.5757(9) 0.0350(18) Uani 1 1 d .
H13A H 0.6993 0.7998 0.6145 0.042 Uiso 1 1 calc R
C14 C 0.5896(12) 0.8982(6) 0.4737(10) 0.039(2) Uani 1 1 d .
C15 C 0.4076(11) 0.8583(7) 0.4181(10) 0.041(2) Uani 1 1 d .
H15A H 0.4197 0.8172 0.3317 0.050 Uiso 1 1 calc R
C16 C 0.3341(10) 0.8108(5) 0.5507(9) 0.0444(19) Uani 1 1 d .
H16A H 0.2193 0.7871 0.5124 0.067 Uiso 1 1 calc R
H16B H 0.3226 0.8505 0.6363 0.067 Uiso 1 1 calc R
H16C H 0.4133 0.7643 0.5880 0.067 Uiso 1 1 calc R
C17 C -0.0952(10) 0.7482(5) 0.2612(9) 0.0401(17) Uani 1 1 d .
C18 C 0.3430(11) 0.8052(6) 0.0043(9) 0.046(2) Uani 1 1 d .
Cu1 Cu 0.08165(13) 0.92585(5) 0.19818(12) 0.0387(3) Uani 1 1 d .
Cu2 Cu 0.40716(13) 1.03194(5) 0.29906(12) 0.0411(3) Uani 1 1 d .
N1 N -0.1178(11) 0.9771(5) 0.0499(9) 0.045(2) Uani 1 1 d .
N2 N 0.6211(10) 0.9763(5) 0.4146(9) 0.0388(17) Uani 1 1 d .
N3 N 0.2321(8) 0.8568(4) 0.0052(7) 0.0318(14) Uani 1 1 d .
N4 N 0.5276(8) 1.2471(5) 0.0032(8) 0.0424(15) Uani 1 1 d .
N5 N -0.0323(8) 0.8189(5) 0.2495(7) 0.0369(16) Uani 1 1 d .
N6 N 0.5194(9) 1.1248(5) 0.1859(8) 0.0410(17) Uani 1 1 d .
N7 N 0.3455(8) 1.1242(4) 0.5038(8) 0.0358(14) Uani 1 1 d .
N8 N -0.1763(9) 0.6717(5) 0.2734(9) 0.0545(19) Uani 1 1 d .
O1 O 0.1750(7) 1.0385(4) 0.1809(6) 0.0384(13) Uani 1 1 d .
O2 O 0.2920(7) 0.9252(5) 0.3606(6) 0.0433(13) Uani 1 1 d .

loop_
_atom_site_aniso_label
_atom_site_aniso_U_11
_atom_site_aniso_U_22
_atom_site_aniso_U_33
_atom_site_aniso_U_23
_atom_site_aniso_U_13
_atom_site_aniso_U_12
C1 0.048(4) 0.024(5) 0.041(4) -0.008(3) -0.001(3) -0.015(4)
C2 0.051(5) 0.046(5) 0.030(4) -0.002(4) -0.001(4) -0.004(4)
C3 0.048(4) 0.043(5) 0.027(4) 0.010(3) 0.005(3) -0.002(4)
C4 0.044(5) 0.051(5) 0.029(4) 0.008(4) -0.007(3) -0.004(4)
C5 0.043(5) 0.053(6) 0.029(4) -0.002(4) -0.003(3) -0.012(4)
C6 0.049(5) 0.031(5) 0.040(5) 0.009(4) -0.013(4) 0.005(4)
C7 0.040(4) 0.043(5) 0.044(4) -0.005(3) -0.017(3) 0.006(3)
C8 0.033(4) 0.044(4) 0.026(4) 0.002(3) 0.000(3) 0.008(3)
C9 0.038(4) 0.034(4) 0.050(4) -0.009(3) 0.031(4) -0.012(3)
C10 0.039(4) 0.055(6) 0.031(4) -0.013(4) -0.008(3) -0.001(4)
C11 0.032(4) 0.041(5) 0.031(4) -0.011(3) 0.022(3) -0.017(3)
C12 0.045(5) 0.029(4) 0.051(5) 0.006(4) 0.000(4) 0.000(3)
C13 0.040(4) 0.033(4) 0.034(4) 0.000(3) 0.010(3) 0.006(3)
C14 0.047(5) 0.035(5) 0.037(4) 0.009(3) 0.009(4) 0.006(4)
C15 0.041(5) 0.041(5) 0.041(5) 0.006(4) 0.005(4) -0.005(4)
C16 0.040(4) 0.043(5) 0.047(4) 0.010(4) -0.008(3) -0.007(4)
C17 0.042(4) 0.043(5) 0.036(4) -0.004(3) 0.007(3) -0.007(4)
C18 0.048(5) 0.046(5) 0.040(4) 0.001(4) -0.012(4) -0.009(4)
Cu1 0.0361(5) 0.0368(7) 0.0424(6) 0.0008(5) 0.0011(4) -0.0037(5)
Cu2 0.0386(6) 0.0421(7) 0.0415(6) 0.0020(5) 0.0001(5) 0.0000(5)
N1 0.055(5) 0.033(4) 0.046(4) -0.008(3) 0.003(4) -0.010(3)
N2 0.041(4) 0.036(4) 0.039(4) 0.012(3) 0.003(3) 0.001(3)
N3 0.026(3) 0.025(3) 0.047(4) -0.010(3) 0.017(3) -0.008(3)
N4 0.033(3) 0.056(4) 0.038(3) -0.009(3) 0.006(3) -0.011(3)
N5 0.039(3) 0.039(4) 0.031(3) 0.010(3) -0.001(3) -0.013(3)
N6 0.036(3) 0.053(4) 0.036(4) 0.004(3) 0.014(3) -0.002(3)
N7 0.032(3) 0.031(4) 0.044(4) 0.007(3) 0.005(3) 0.009(3)
N8 0.046(4) 0.047(4) 0.072(5) -0.022(4) 0.018(4) -0.013(3)
O1 0.043(3) 0.032(3) 0.037(3) -0.004(3) -0.010(2) -0.006(3)
O2 0.044(3) 0.050(3) 0.034(3) 0.004(3) -0.001(2) 0.008(3)

loop_
_atom_type_symbol
_atom_type_description
_atom_type_scat_dispersion_real
_atom_type_scat_dispersion_imag
_atom_type_scat_source
C C 0.0033 0.0016 'International Tables Vol C Tables 4.2.6.8 and 6.1.1.4'
H H 0.0000 0.0000 'International Tables Vol C Tables 4.2.6.8 and 6.1.1.4'
N N 0.0061 0.0033 'International Tables Vol C Tables 4.2.6.8 and 6.1.1.4'
O O 0.0106 0.0060 'International Tables Vol C Tables 4.2.6.8 and 6.1.1.4'
Cu Cu 0.3201 1.2651 'International Tables Vol C Tables 4.2.6.8 and 6.1.1.4'

loop_
_geom_angle_atom_site_label_1
_geom_angle_atom_site_label_2
_geom_angle_atom_site_label_3
_geom_angle
_geom_angle_site_symmetry_1
_geom_angle_site_symmetry_3
N1 C1 C2 123.0(9) . .
N1 C1 H1A 118.5 . .
C2 C1 H1A 118.5 . .
C1 C2 C3 117.7(8) . .
C1 C2 H2A 121.2 . .
C3 C2 H2A 121.2 . .
C4 C3 C2 118.7(8) . .
C4 C3 H3A 120.7 . .
C2 C3 H3A 120.7 . .
C5 C4 C3 121.3(8) . .
C5 C4 H4A 119.3 . .
C3 C4 H4A 119.3 . .
N1 C5 C4 119.2(8) . .
N1 C5 C6 117.2(8) . .
C4 C5 C6 123.6(8) . .
O1 C6 C5 107.1(7) . .
O1 C6 C7 109.8(7) . .
C5 C6 C7 110.5(7) . .
O1 C6 H6A 109.8 . .
C5 C6 H6A 109.8 . .
C7 C6 H6A 109.8 . .
C6 C7 H7A 109.5 . .
C6 C7 H7B 109.5 . .
H7A C7 H7B 109.5 . .
C6 C7 H7C 109.5 . .
H7A C7 H7C 109.5 . .
H7B C7 H7C 109.5 . .
N6 C8 N4 175.5(8) . .
N7 C9 N8 176.1(9) . 2_556
N2 C10 C11 122.4(9) . .
N2 C10 H10A 118.8 . .
C11 C10 H10A 118.8 . .
C12 C11 C10 118.3(8) . .
C12 C11 H11A 120.9 . .
C10 C11 H11A 120.9 . .
C11 C12 C13 120.4(8) . .
C11 C12 H12A 119.8 . .
C13 C12 H12A 119.8 . .
C12 C13 C14 118.4(8) . .
C12 C13 H13A 120.8 . .
C14 C13 H13A 120.8 . .
N2 C14 C13 120.9(8) . .
N2 C14 C15 116.1(8) . .
C13 C14 C15 122.9(8) . .
O2 C15 C16 110.1(7) . .
O2 C15 C14 108.4(8) . .
C16 C15 C14 111.5(7) . .
O2 C15 H15A 108.9 . .
C16 C15 H15A 108.9 . .
C14 C15 H15A 108.9 . .
C15 C16 H16A 109.5 . .
C15 C16 H16B 109.5 . .
H16A C16 H16B 109.5 . .
C15 C16 H16C 109.5 . .
H16A C16 H16C 109.5 . .
H16B C16 H16C 109.5 . .
N5 C17 N8 176.1(9) . .
N3 C18 N4 177.4(9) . 2_645
O1 Cu1 N5 169.4(3) . .
O1 Cu1 O2 77.3(2) . .
N5 Cu1 O2 100.5(3) . .
O1 Cu1 N1 81.4(3) . .
N5 Cu1 N1 98.8(3) . .
O2 Cu1 N1 157.1(3) . .
O1 Cu1 N3 98.1(2) . .
N5 Cu1 N3 92.4(3) . .
O2 Cu1 N3 93.7(2) . .
N1 Cu1 N3 97.6(3) . .
O1 Cu1 Cu2 38.47(16) . .
N5 Cu1 Cu2 140.79(19) . .
O2 Cu1 Cu2 40.3(2) . .
N1 Cu1 Cu2 119.8(2) . .
N3 Cu1 Cu2 89.55(14) . .
O1 Cu2 O2 76.9(2) . .
O1 Cu2 N6 97.4(3) . .
O2 Cu2 N6 165.8(3) . .
O1 Cu2 N2 157.4(3) . .
O2 Cu2 N2 82.6(3) . .
N6 Cu2 N2 100.3(3) . .
O1 Cu2 N7 95.9(2) . .
O2 Cu2 N7 100.0(2) . .
N6 Cu2 N7 93.5(3) . .
N2 Cu2 N7 96.9(3) . .
O1 Cu2 Cu1 37.7(2) . .
O2 Cu2 Cu1 40.67(16) . .
N6 Cu2 Cu1 130.2(2) . .
N2 Cu2 Cu1 120.1(2) . .
N7 Cu2 Cu1 108.09(17) . .
C1 N1 C5 120.0(8) . .
C1 N1 Cu1 126.7(7) . .
C5 N1 Cu1 113.3(6) . .
C14 N2 C10 119.5(8) . .
C14 N2 Cu2 113.7(6) . .
C10 N2 Cu2 126.2(7) . .
C18 N3 Cu1 136.6(6) . .
C8 N4 C18 130.5(7) . 2_655
C17 N5 Cu1 170.4(6) . .
C8 N6 Cu2 154.0(6) . .
C9 N7 Cu2 155.4(6) . .
C9 N8 C17 124.6(7) 2_546 .
C6 O1 Cu1 119.2(5) . .
C6 O1 Cu2 133.7(5) . .
Cu1 O1 Cu2 103.9(3) . .
C15 O2 Cu2 115.4(5) . .
C15 O2 Cu1 131.6(6) . .
Cu2 O2 Cu1 99.0(3) . .

loop_
_geom_bond_atom_site_label_1
_geom_bond_atom_site_label_2
_geom_bond_distance
_geom_bond_site_symmetry_2
C1 N1 1.343(11) .
C1 C2 1.380(12) .
C1 H1A 0.9300 .
C2 C3 1.384(12) .
C2 H2A 0.9300 .
C3 C4 1.383(12) .
C3 H3A 0.9300 .
C4 C5 1.379(12) .
C4 H4A 0.9300 .
C5 N1 1.343(12) .
C5 C6 1.493(12) .
C6 O1 1.430(10) .
C6 C7 1.530(12) .
C6 H6A 0.9800 .
C7 H7A 0.9600 .
C7 H7B 0.9600 .
C7 H7C 0.9600 .
C8 N6 1.159(10) .
C8 N4 1.283(10) .
C9 N7 1.205(9) .
C9 N8 1.314(10) 2_556
C10 N2 1.347(12) .
C10 C11 1.380(12) .
C10 H10A 0.9300 .
C11 C12 1.358(12) .
C11 H11A 0.9300 .
C12 C13 1.390(12) .
C12 H12A 0.9300 .
C13 C14 1.398(12) .
C13 H13A 0.9300 .
C14 N2 1.333(11) .
C14 C15 1.528(12) .
C15 O2 1.397(11) .
C15 C16 1.504(11) .
C15 H15A 0.9800 .
C16 H16A 0.9600 .
C16 H16B 0.9600 .
C16 H16C 0.9600 .
C17 N5 1.195(10) .
C17 N8 1.334(10) .
C18 N3 1.154(10) .
C18 N4 1.332(11) 2_645
Cu1 O1 1.881(6) .
Cu1 N5 1.929(7) .
Cu1 O2 1.972(5) .
Cu1 N1 2.002(9) .
Cu1 N3 2.358(6) .
Cu1 Cu2 2.9886(11) .
Cu2 O1 1.915(5) .
Cu2 O2 1.957(7) .
Cu2 N6 1.969(7) .
Cu2 N2 1.979(8) .
Cu2 N7 2.332(7) .
N4 C18 1.332(11) 2_655
N8 C9 1.314(10) 2_546
